data_2203854
loop_
_publ_author_name
'Zhu, Hai-Liang'
'Ng, Seik Weng'

_publ_section_title
;
 \m-2-Methylpyrazine-\m-trifluoroacetato-silver(I)
;
_journal_issue 7
_journal_name_full 'Acta Crystallographica Section E'
_journal_page_first m939
_journal_page_last m940
_journal_paper_doi 10.1107/S1600536804013510
_journal_volume 60
_journal_year 2004
_chemical_formula_iupac '[Ag (C5 H6 N2) (C F3 O2]'
_chemical_formula_moiety 'C2 O2 F3, C5 H6 N2, Ag'
_chemical_formula_sum 'C7 H6 Ag F3 N2 O2'
_chemical_formula_weight 315.01
_chemical_name_systematic
;
 (2-Methylpyrazine)trifluoroacetatosilver(I)
;
_space_group_IT_number 14
_symmetry_cell_setting monoclinic
_symmetry_space_group_name_Hall '-P 2yn'
_symmetry_space_group_name_H-M 'P 1 21/n 1'
_atom_sites_solution_hydrogens geom
_atom_sites_solution_primary direct
_atom_sites_solution_secondary difmap
_audit_creation_method SHELXL-97
_cell_angle_alpha 90.00
_cell_angle_beta 95.963(2)
_cell_angle_gamma 90.00
_cell_formula_units_Z 8
_cell_length_a 12.479(2)
_cell_length_b 12.611(2)
_cell_length_c 12.597(2)
_cell_measurement_reflns_used 2633
_cell_measurement_temperature 298(2)
_cell_measurement_theta_max 24.2
_cell_measurement_theta_min 2.3
_cell_volume 1971.7(5)
_computing_cell_refinement 'SAINT (Bruker, 2002)'
_computing_data_collection 'SMART (Bruker, 2002)'
_computing_data_reduction SAINT
_computing_molecular_graphics 'ORTEPII (Johnson, 1976)'
_computing_publication_material SHELXL97
_computing_structure_refinement 'SHELXL97 (Sheldrick, 1997)'
_computing_structure_solution 'SHELXS97 (Sheldrick, 1997)'
_diffrn_ambient_temperature 298(2)
_diffrn_measured_fraction_theta_full 0.98
_diffrn_measured_fraction_theta_max 0.98
_diffrn_measurement_device_type 'Bruker APEX area-detector diffractometer'
_diffrn_measurement_method '\f and \w scan'
_diffrn_radiation_monochromator graphite
_diffrn_radiation_source 'fine-focus sealed tube'
_diffrn_radiation_type MoK\a
_diffrn_radiation_wavelength 0.71073
_diffrn_reflns_av_R_equivalents 0.041
_diffrn_reflns_av_sigmaI/netI 0.056
_diffrn_reflns_limit_h_max 13
_diffrn_reflns_limit_h_min -15
_diffrn_reflns_limit_k_max 16
_diffrn_reflns_limit_k_min -13
_diffrn_reflns_limit_l_max 15
_diffrn_reflns_limit_l_min -11
_diffrn_reflns_number 10949
_diffrn_reflns_theta_full 27.1
_diffrn_reflns_theta_max 27.1
_diffrn_reflns_theta_min 1.6
_diffrn_standards_decay_% 0
_diffrn_standards_interval_count 0
_diffrn_standards_interval_time 0
_diffrn_standards_number 0
_exptl_absorpt_coefficient_mu 2.071
_exptl_absorpt_correction_T_max 0.732
_exptl_absorpt_correction_T_min 0.398
_exptl_absorpt_correction_type multi-scan
_exptl_absorpt_process_details '(SADABS; Bruker, 2002)'
_exptl_crystal_colour Colorless
_exptl_crystal_density_diffrn 2.122
_exptl_crystal_density_method 'not measured'
_exptl_crystal_description Block
_exptl_crystal_F_000 1216
_exptl_crystal_size_max 0.21
_exptl_crystal_size_mid 0.15
_exptl_crystal_size_min 0.15
_refine_diff_density_max 1.50
_refine_diff_density_min -0.71
_refine_ls_extinction_method none
_refine_ls_goodness_of_fit_ref 1.07
_refine_ls_hydrogen_treatment constr
_refine_ls_matrix_type full
_refine_ls_number_parameters 330
_refine_ls_number_reflns 4234
_refine_ls_number_restraints 96
_refine_ls_restrained_S_all 1.07
_refine_ls_R_factor_all 0.075
_refine_ls_R_factor_gt 0.055
_refine_ls_shift/su_max 0.001
_refine_ls_shift/su_mean <0.001
_refine_ls_structure_factor_coef Fsqd
_refine_ls_weighting_details 'calc w = 1/[\s^2^(Fo^2^)+(0.0899P)^2^+2.7689P] where P = (Fo^2^+2Fc^2^)/3'
_refine_ls_weighting_scheme calc
_refine_ls_wR_factor_gt 0.157
_refine_ls_wR_factor_ref 0.180
_reflns_number_gt 3041
_reflns_number_total 4234
_reflns_threshold_expression I>2\s(I)
_cod_data_source_file bt6467.cif
_cod_data_source_block I
_cod_depositor_comments
;
The following automatic conversions were performed:
'_symmetry_cell_setting' value 'Monoclinic' changed to 'monoclinic'
according to '/home/saulius/struct/CIF-dictionaries/cif_core.dic'
dictionary named 'cif_core.dic' version 2.4.1 from
2010-06-29.

'_exptl_absorpt_correction_type' value 'Multi-scan' changed
to 'multi-scan' according to
'/home/saulius/struct/CIF-dictionaries/cif_core.dic' dictionary named
'cif_core.dic' version 2.4.1 from 2010-06-29.

Automatic conversion script
Id: cif_fix_enum 1527 2010-12-29 10:47:43Z saulius 

The following automatic conversions were performed:

'_symmetry_cell_setting' value 'Monoclinic' changed to 'monoclinic'
according to /home/saulius/struct/CIF-dictionaries/cif_core.dic
dictionary named 'cif_core.dic' version 2.4.1 from
2010-06-29.

'_exptl_absorpt_correction_type' value 'Multi-scan'
changed to 'multi-scan' according to
/home/saulius/struct/CIF-dictionaries/cif_core.dic dictionary named
'cif_core.dic' version 2.4.1 from 2010-06-29.

Automatic conversion script
Id: cif_fix_values 1715 2011-07-08 13:25:40Z adriana 
;
_cod_original_sg_symbol_H-M 'P 21/n'
_cod_database_code 2203854
_cod_database_fobs_code 2203854

loop_
_symmetry_equiv_pos_as_xyz
'x, y, z'
'-x+1/2, y+1/2, -z+1/2'
'-x, -y, -z'
'x-1/2, -y-1/2, z-1/2'

loop_
_atom_site_label
_atom_site_fract_x
_atom_site_fract_y
_atom_site_fract_z
_atom_site_U_iso_or_equiv
_atom_site_adp_type
_atom_site_calc_flag
_atom_site_refinement_flags
_atom_site_occupancy
_atom_site_disorder_assembly
_atom_site_disorder_group
_atom_site_type_symbol
Ag1 0.39816(6) 0.24636(6) 0.22983(6) 0.0462(2) Uani d . 1 . . Ag
Ag2 0.27038(6) 0.23843(4) 0.60454(6) 0.0447(2) Uani d . 1 . . Ag
F1 0.4301(11) 0.2503(14) -0.1479(10) 0.129(8) Uani d PDU 0.76(3) A 1 F
F2 0.4342(11) 0.4118(9) -0.0929(16) 0.142(9) Uani d PDU 0.76(3) A 1 F
F3 0.3464(7) 0.2970(14) -0.0173(9) 0.113(7) Uani d PDU 0.76(3) A 1 F
F1' 0.384(4) 0.220(2) -0.084(4) 0.16(3) Uani d PDU 0.24(3) A 2 F
F2' 0.462(2) 0.351(3) -0.1532(18) 0.097(16) Uani d PDU 0.24(3) A 2 F
F3' 0.371(3) 0.378(3) -0.021(2) 0.119(19) Uani d PDU 0.24(3) A 2 F
F4 0.6498(14) 0.247(2) 0.5696(15) 0.138(13) Uani d PDU 0.56(3) B 3 F
F5 0.5171(12) 0.2954(19) 0.6492(8) 0.097(8) Uani d PDU 0.56(3) B 3 F
F6 0.591(2) 0.4098(12) 0.5581(14) 0.143(13) Uani d PDU 0.56(3) B 3 F
F4' 0.580(3) 0.2259(17) 0.626(2) 0.143(15) Uani d PDU 0.44(3) B 4 F
F5' 0.5289(18) 0.389(2) 0.617(2) 0.141(16) Uani d PDU 0.44(3) B 4 F
F6' 0.6615(12) 0.337(3) 0.5372(14) 0.095(9) Uani d PDU 0.44(3) B 4 F
O1 0.5286(6) 0.2772(6) 0.1075(5) 0.0676(19) Uani d . 1 . . O
O2 0.6219(5) 0.2803(6) -0.0302(5) 0.0651(18) Uani d . 1 . . O
O3 0.3936(6) 0.2643(5) 0.4728(5) 0.0628(18) Uani d . 1 . . O
O4 0.5319(5) 0.2747(5) 0.3791(5) 0.0556(16) Uani d . 1 . . O
N1 0.3167(5) 0.0850(5) 0.2394(5) 0.0411(15) Uani d . 1 . . N
N2 0.2000(6) -0.0986(5) 0.2601(6) 0.0475(17) Uani d . 1 . . N
N3 0.2720(5) 0.0842(5) 0.6988(5) 0.0430(15) Uani d . 1 . . N
N4 0.2508(5) -0.1019(5) 0.8141(5) 0.0405(15) Uani d . 1 . . N
C1 0.5388(6) 0.2882(7) 0.0154(6) 0.0419(18) Uani d . 1 A . C
C2 0.4363(7) 0.3108(8) -0.0615(6) 0.065(3) Uani d D 1 . . C
C3 0.4862(6) 0.2799(6) 0.4606(6) 0.0364(16) Uani d . 1 B . C
C4 0.5629(6) 0.3084(7) 0.5599(7) 0.063(2) Uani d D 1 . . C
C5 0.2449(7) 0.0776(6) 0.3095(7) 0.053(2) Uani d . 1 . . C
H5 0.2337 0.1358 0.3523 0.063 Uiso calc R 1 . . H
C6 0.1866(8) -0.0135(7) 0.3207(8) 0.055(2) Uani d . 1 . . C
H6 0.1372 -0.0160 0.3710 0.066 Uiso calc R 1 . . H
C7 0.2704(6) -0.0892(7) 0.1897(7) 0.048(2) Uani d . 1 . . C
H7 0.2809 -0.1468 0.1459 0.058 Uiso calc R 1 . . H
C8 0.3294(6) 0.0019(6) 0.1775(7) 0.0421(18) Uani d . 1 . . C
C9 0.4073(9) 0.0107(8) 0.0953(9) 0.074(3) Uani d . 1 . . C
H9a 0.4276 -0.0590 0.0741 0.111 Uiso calc R 1 . . H
H9b 0.4703 0.0485 0.1248 0.111 Uiso calc R 1 . . H
H9c 0.3741 0.0483 0.0342 0.111 Uiso calc R 1 . . H
C10 0.2042(8) 0.0768(6) 0.7733(7) 0.055(2) Uani d . 1 . . C
H10 0.1628 0.1355 0.7874 0.066 Uiso calc R 1 . . H
C11 0.1936(7) -0.0151(7) 0.8299(7) 0.051(2) Uani d . 1 . . C
H11 0.1449 -0.0168 0.8810 0.061 Uiso calc R 1 . . H
C12 0.3190(6) -0.0926(6) 0.7407(6) 0.0452(19) Uani d . 1 . . C
H12 0.3617 -0.1507 0.7281 0.054 Uiso calc R 1 . . H
C13 0.3302(6) -0.0014(6) 0.6816(7) 0.0415(17) Uani d . 1 . . C
C14 0.4077(10) 0.0047(8) 0.5999(9) 0.082(3) Uani d . 1 . . C
H14a 0.4242 -0.0656 0.5772 0.122 Uiso calc R 1 . . H
H14b 0.4727 0.0388 0.6301 0.122 Uiso calc R 1 . . H
H14c 0.3764 0.0448 0.5398 0.122 Uiso calc R 1 . . H

loop_
_atom_site_aniso_label
_atom_site_aniso_U_11
_atom_site_aniso_U_22
_atom_site_aniso_U_33
_atom_site_aniso_U_12
_atom_site_aniso_U_13
_atom_site_aniso_U_23
Ag1 0.0510(4) 0.0335(4) 0.0551(5) -0.0016(2) 0.0104(3) -0.0033(2)
Ag2 0.0541(5) 0.0312(3) 0.0495(4) 0.0017(3) 0.0081(3) 0.0004(2)
F1 0.108(11) 0.20(2) 0.076(9) 0.020(9) -0.034(8) -0.040(9)
F2 0.112(11) 0.110(10) 0.190(19) 0.013(8) -0.050(12) 0.064(11)
F3 0.032(5) 0.205(18) 0.099(8) -0.005(7) -0.002(4) 0.010(10)
F1' 0.15(4) 0.17(4) 0.14(4) -0.04(3) -0.08(3) -0.02(3)
F2' 0.09(2) 0.14(4) 0.051(17) 0.03(2) -0.016(13) 0.029(19)
F3' 0.09(3) 0.16(4) 0.11(3) 0.03(3) 0.00(2) 0.01(3)
F4 0.063(12) 0.23(3) 0.112(16) 0.067(14) -0.034(10) -0.004(15)
F5 0.094(10) 0.15(2) 0.042(7) -0.006(12) -0.002(6) -0.011(8)
F6 0.21(3) 0.109(15) 0.098(13) -0.105(18) -0.018(14) -0.018(10)
F4' 0.16(3) 0.13(2) 0.13(2) 0.00(2) -0.06(2) 0.036(17)
F5' 0.124(19) 0.15(3) 0.14(2) 0.027(18) -0.027(16) -0.09(2)
F6' 0.069(11) 0.12(2) 0.094(13) -0.032(12) -0.016(8) -0.011(13)
O1 0.055(4) 0.102(6) 0.046(4) -0.012(4) 0.009(3) 0.007(4)
O2 0.051(4) 0.097(5) 0.049(4) -0.003(3) 0.014(3) 0.011(3)
O3 0.048(4) 0.092(5) 0.050(4) -0.006(3) 0.011(3) 0.013(3)
O4 0.045(3) 0.069(4) 0.054(4) -0.005(3) 0.013(3) -0.009(3)
N1 0.052(4) 0.029(3) 0.044(4) -0.002(3) 0.011(3) -0.002(3)
N2 0.055(4) 0.031(4) 0.059(4) -0.009(3) 0.018(3) -0.007(3)
N3 0.048(4) 0.030(3) 0.051(4) 0.003(3) 0.008(3) 0.002(3)
N4 0.049(4) 0.026(3) 0.047(4) 0.004(3) 0.006(3) 0.004(3)
C1 0.044(4) 0.041(4) 0.043(5) 0.001(3) 0.017(4) 0.005(3)
C2 0.060(6) 0.086(8) 0.049(6) -0.003(6) 0.009(5) 0.002(5)
C3 0.037(4) 0.031(4) 0.042(4) -0.004(3) 0.010(3) 0.007(3)
C4 0.050(6) 0.082(8) 0.058(6) 0.005(5) 0.004(4) -0.004(5)
C5 0.078(6) 0.023(4) 0.059(5) -0.003(4) 0.019(5) -0.008(3)
C6 0.070(6) 0.037(5) 0.061(5) -0.006(4) 0.026(4) 0.001(4)
C7 0.048(5) 0.045(5) 0.053(5) -0.006(4) 0.014(4) -0.014(4)
C8 0.047(4) 0.030(4) 0.051(5) -0.006(3) 0.011(4) -0.007(3)
C9 0.088(7) 0.061(6) 0.079(7) -0.017(5) 0.036(6) -0.024(5)
C10 0.074(6) 0.028(4) 0.066(6) 0.012(4) 0.024(5) 0.000(4)
C11 0.059(5) 0.041(5) 0.057(5) 0.001(4) 0.021(4) 0.005(4)
C12 0.046(5) 0.035(4) 0.057(5) 0.010(3) 0.015(4) 0.003(3)
C13 0.045(4) 0.029(4) 0.052(5) 0.007(3) 0.010(3) 0.002(3)
C14 0.109(8) 0.050(6) 0.094(8) 0.027(6) 0.051(7) 0.022(5)

loop_
_atom_type_symbol
_atom_type_description
_atom_type_scat_dispersion_real
_atom_type_scat_dispersion_imag
_atom_type_scat_source
C C 0.0033 0.0016 'International Tables Vol C Tables 4.2.6.8 and 6.1.1.4'
H H 0.0000 0.0000 'International Tables Vol C Tables 4.2.6.8 and 6.1.1.4'
N N 0.0061 0.0033 'International Tables Vol C Tables 4.2.6.8 and 6.1.1.4'
O O 0.0106 0.0060 'International Tables Vol C Tables 4.2.6.8 and 6.1.1.4'
F F 0.0171 0.0103 'International Tables Vol C Tables 4.2.6.8 and 6.1.1.4'
Ag Ag -0.8971 1.1015 'International Tables Vol C Tables 4.2.6.8 and 6.1.1.4'

loop_
_geom_angle_atom_site_label_1
_geom_angle_atom_site_label_2
_geom_angle_atom_site_label_3
_geom_angle_site_symmetry_1
_geom_angle_site_symmetry_3
_geom_angle
_geom_angle_publ_flag
N1 Ag1 N2 . 2 120.6(3) yes
N1 Ag1 O1 . . 121.1(2) yes
N1 Ag1 O4 . . 111.5(2) yes
N2 Ag1 O1 2 . 107.3(3) yes
N2 Ag1 O4 2 . 99.2(2) yes
O1 Ag1 O4 . . 90.9(2) yes
N3 Ag2 N4 . 2_556 120.9(2) yes
N3 Ag2 O2 . 4_566 104.5(3) yes
N3 Ag2 O3 . . 120.3(2) yes
N4 Ag2 O2 2_556 4_566 106.7(2) yes
N4 Ag2 O3 2_556 . 107.6(2) yes
O2 Ag2 O3 4_566 . 91.6(2) yes
C1 O1 Ag1 . . 143.0(6) no
C1 O2 Ag2 . 4_665 107.6(5) no
C3 O3 Ag2 . . 143.8(6) no
C3 O4 Ag1 . . 108.5(5) no
C5 N1 C8 . . 117.8(7) no
C5 N1 Ag1 . . 115.7(5) no
C8 N1 Ag1 . . 126.3(5) no
C7 N2 C6 . . 116.3(7) no
C7 N2 Ag1 . 2_545 120.4(5) no
C6 N2 Ag1 . 2_545 123.2(5) no
C10 N3 C13 . . 117.1(7) no
C10 N3 Ag2 . . 117.1(5) no
C13 N3 Ag2 . . 125.6(5) no
C12 N4 C11 . . 115.1(7) no
C12 N4 Ag2 . 2_546 120.2(5) no
C11 N4 Ag2 . 2_546 124.5(5) no
O1 C1 O2 . . 128.5(8) no
O1 C1 C2 . . 117.9(7) no
O2 C1 C2 . . 113.6(7) no
F3 C2 F1 . . 107.0(10) no
F1' C2 F2' . . 107.7(15) no
F1' C2 F3' . . 109.0(18) no
F2' C2 F3' . . 107.9(16) no
F3 C2 F2 . . 105.1(10) no
F1 C2 F2 . . 108.0(10) no
F3 C2 C1 . . 113.3(8) no
F1 C2 C1 . . 112.5(9) no
F1' C2 C1 . . 109(2) no
F2' C2 C1 . . 110.5(14) no
F3' C2 C1 . . 112.4(18) no
F2 C2 C1 . . 110.5(8) no
O3 C3 O4 . . 129.5(8) no
O3 C3 C4 . . 117.4(7) no
O4 C3 C4 . . 113.0(7) no
F5 C4 F4 . . 105.7(11) no
F5 C4 F6 . . 105.9(10) no
F4 C4 F6 . . 110.1(12) no
F5' C4 F4' . . 107.3(13) no
F5' C4 F6' . . 105.1(12) no
F4' C4 F6' . . 104.7(12) no
F5 C4 C3 . . 112.1(8) no
F4 C4 C3 . . 111.9(10) no
F6 C4 C3 . . 110.8(9) no
F5' C4 C3 . . 114.1(11) no
F4' C4 C3 . . 111.6(12) no
F6' C4 C3 . . 113.4(10) no
N1 C5 C6 . . 121.9(7) no
N1 C5 H5 . . 119.0 no
C6 C5 H5 . . 119.0 no
N2 C6 C5 . . 120.9(8) no
N2 C6 H6 . . 119.6 no
C5 C6 H6 . . 119.6 no
N2 C7 C8 . . 123.3(7) no
N2 C7 H7 . . 118.3 no
C8 C7 H7 . . 118.3 no
N1 C8 C7 . . 119.6(7) no
N1 C8 C9 . . 118.4(7) no
C7 C8 C9 . . 122.0(7) no
C8 C9 H9a . . 109.5 no
C8 C9 H9b . . 109.5 no
H9a C9 H9b . . 109.5 no
C8 C9 H9c . . 109.5 no
H9a C9 H9c . . 109.5 no
H9b C9 H9c . . 109.5 no
N3 C10 C11 . . 121.9(8) no
N3 C10 H10 . . 119.1 no
C11 C10 H10 . . 119.1 no
N4 C11 C10 . . 122.2(8) no
N4 C11 H11 . . 118.9 no
C10 C11 H11 . . 118.9 no
N4 C12 C13 . . 123.8(7) no
N4 C12 H12 . . 118.1 no
C13 C12 H12 . . 118.1 no
N3 C13 C12 . . 119.9(7) no
N3 C13 C14 . . 118.5(7) no
C12 C13 C14 . . 121.7(7) no
C13 C14 H14a . . 109.5 no
C13 C14 H14b . . 109.5 no
H14a C14 H14b . . 109.5 no
C13 C14 H14c . . 109.5 no
H14a C14 H14c . . 109.5 no
H14b C14 H14c . . 109.5 no

loop_
_geom_bond_atom_site_label_1
_geom_bond_atom_site_label_2
_geom_bond_site_symmetry_2
_geom_bond_distance
_geom_bond_publ_flag
Ag1 N1 . 2.283(6) yes
Ag1 N2 2 2.318(6) yes
Ag1 O1 . 2.387(7) yes
Ag1 O4 . 2.407(6) yes
Ag2 N3 . 2.278(6) yes
Ag2 N4 2_556 2.288(6) yes
Ag2 O2 4_566 2.392(7) yes
Ag2 O3 . 2.398(6) yes
F1 C2 . 1.325(8) no
F2 C2 . 1.333(8) no
F3 C2 . 1.316(8) no
F1' C2 . 1.331(10) no
F2' C2 . 1.332(10) no
F3' C2 . 1.32(3) no
F4 C4 . 1.325(9) no
F5 C4 . 1.323(8) no
F6 C4 . 1.328(9) no
F4' C4 . 1.333(9) no
F5' C4 . 1.334(9) no
F6' C4 . 1.341(9) no
O1 C1 . 1.189(10) no
O2 C1 . 1.240(9) no
O2 Ag2 4_665 2.392(7) no
O3 C3 . 1.199(10) no
O4 C3 . 1.227(9) no
N1 C5 . 1.324(10) no
N1 C8 . 1.326(9) no
N2 C7 . 1.318(9) no
N2 C6 . 1.336(10) no
N2 Ag1 2_545 2.318(6) no
N3 C10 . 1.330(10) no
N3 C13 . 1.332(9) no
N4 C12 . 1.324(9) no
N4 C11 . 1.333(10) no
N4 Ag2 2_546 2.288(6) no
C1 C2 . 1.549(12) no
C3 C4 . 1.537(11) no
C5 C6 . 1.376(11) no
C5 H5 . 0.9300 no
C6 H6 . 0.9300 no
C7 C8 . 1.382(11) no
C7 H7 . 0.9300 no
C8 C9 . 1.497(13) no
C9 H9a . 0.9600 no
C9 H9b . 0.9600 no
C9 H9c . 0.9600 no
C10 C11 . 1.374(11) no
C10 H10 . 0.9300 no
C11 H11 . 0.9300 no
C12 C13 . 1.385(11) no
C12 H12 . 0.9300 no
C13 C14 . 1.485(13) no
C14 H14a . 0.9600 no
C14 H14b . 0.9600 no
C14 H14c . 0.9600 no

loop_
_geom_torsion_atom_site_label_1
_geom_torsion_atom_site_label_2
_geom_torsion_atom_site_label_3
_geom_torsion_atom_site_label_4
_geom_torsion_site_symmetry_1
_geom_torsion
_geom_torsion_publ_flag
N1 Ag1 O1 C1 . 71.5(12) no
N2 Ag1 O1 C1 2 -72.6(11) no
O4 Ag1 O1 C1 . -172.5(11) no
N3 Ag2 O3 C3 . -72.0(10) no
N4 Ag2 O3 C3 2_556 72.1(10) no
O2 Ag2 O3 C3 4_566 -179.8(10) no
N1 Ag1 O4 C3 . -65.8(6) no
N2 Ag1 O4 C3 2 62.3(6) no
O1 Ag1 O4 C3 . 170.0(6) no
N2 Ag1 N1 C5 2 -39.9(7) no
O1 Ag1 N1 C5 . -179.4(6) no
O4 Ag1 N1 C5 . 75.7(6) no
N2 Ag1 N1 C8 2 135.4(7) no
O1 Ag1 N1 C8 . -4.0(8) no
O4 Ag1 N1 C8 . -108.9(7) no
N4 Ag2 N3 C10 2_556 38.2(7) no
O2 Ag2 N3 C10 4_566 -81.8(6) no
O3 Ag2 N3 C10 . 177.6(6) no
N4 Ag2 N3 C13 2_556 -146.0(6) no
O2 Ag2 N3 C13 4_566 94.0(7) no
O3 Ag2 N3 C13 . -6.6(8) no
Ag1 O1 C1 O2 . -162.0(8) no
Ag1 O1 C1 C2 . 15.1(15) no
Ag2 O2 C1 O1 4_665 -7.9(12) no
Ag2 O2 C1 C2 4_665 175.0(6) no
O1 C1 C2 F3 . -11.1(14) no
O2 C1 C2 F3 . 166.5(11) no
O1 C1 C2 F1 . -132.6(12) no
O2 C1 C2 F1 . 44.9(13) no
O1 C1 C2 F1' . -80(3) no
O2 C1 C2 F1' . 98(3) no
O1 C1 C2 F2' . 162(2) no
O2 C1 C2 F2' . -21(2) no
O1 C1 C2 F3' . 41.4(19) no
O2 C1 C2 F3' . -141.1(17) no
O1 C1 C2 F2 . 106.6(14) no
O2 C1 C2 F2 . -75.9(14) no
Ag2 O3 C3 O4 . 167.7(7) no
Ag2 O3 C3 C4 . -10.8(14) no
Ag1 O4 C3 O3 . 6.9(11) no
Ag1 O4 C3 C4 . -174.6(5) no
O3 C3 C4 F5 . 9.9(15) no
O4 C3 C4 F5 . -168.8(13) no
O3 C3 C4 F4 . 128.5(17) no
O4 C3 C4 F4 . -50.3(17) no
O3 C3 C4 F6 . -108.3(16) no
O4 C3 C4 F6 . 73.0(16) no
O3 C3 C4 F5' . -52(2) no
O4 C3 C4 F5' . 129(2) no
O3 C3 C4 F4' . 70(2) no
O4 C3 C4 F4' . -109(2) no
O3 C3 C4 F6' . -172.3(16) no
O4 C3 C4 F6' . 9.0(17) no
C8 N1 C5 C6 . 1.6(14) no
Ag1 N1 C5 C6 . 177.3(7) no
C7 N2 C6 C5 . -0.7(14) no
Ag1 N2 C6 C5 2_545 -178.2(7) no
N1 C5 C6 N2 . -0.4(15) no
C6 N2 C7 C8 . 0.6(14) no
Ag1 N2 C7 C8 2_545 178.2(7) no
C5 N1 C8 C7 . -1.6(13) no
Ag1 N1 C8 C7 . -176.9(6) no
C5 N1 C8 C9 . 177.8(8) no
Ag1 N1 C8 C9 . 2.5(12) no
N2 C7 C8 N1 . 0.5(14) no
N2 C7 C8 C9 . -178.8(9) no
C13 N3 C10 C11 . -0.5(14) no
Ag2 N3 C10 C11 . 175.7(7) no
C12 N4 C11 C10 . 0.5(13) no
Ag2 N4 C11 C10 2_546 -175.2(7) no
N3 C10 C11 N4 . 0.4(15) no
C11 N4 C12 C13 . -1.4(12) no
Ag2 N4 C12 C13 2_546 174.6(6) no
C10 N3 C13 C12 . -0.4(12) no
Ag2 N3 C13 C12 . -176.2(6) no
C10 N3 C13 C14 . -179.2(9) no
Ag2 N3 C13 C14 . 5.0(12) no
N4 C12 C13 N3 . 1.4(13) no
N4 C12 C13 C14 . -179.8(9) no
